data_4088570
loop_
_publ_author_name
'Wu, Yile'
'Liu, Liu'
'Su, Jue'
'Zhu, Jun'
'Ji, Zhe'
'Zhao, Yufen'

_publ_section_title
;
 Isolation of a Heavier Cyclobutadiene Analogue:
 2,4-Digerma-1,3-diphosphacyclobutadiene
;
_journal_issue 11
_journal_name_full Organometallics
_journal_page_first 1593
_journal_paper_doi 10.1021/acs.organomet.6b00187
_journal_volume 35
_journal_year 2016
_chemical_formula_moiety 'C58 H82 Ge2 N4 P2'
_chemical_formula_sum 'C58 H82 Ge2 N4 P2'
_chemical_formula_weight 1042.40
_space_group_crystal_system monoclinic
_space_group_IT_number 15
_space_group_name_Hall '-C 2yc'
_space_group_name_H-M_alt 'C 1 2/c 1'
_atom_sites_solution_hydrogens geom
_atom_sites_solution_primary direct
_atom_sites_solution_secondary difmap
_audit_creation_date 2016-04-20
_audit_creation_method
;
Olex2 1.2
(compiled 2016.02.19 svn.r3266 for OlexSys, GUI svn.r5155)
;
_cell_angle_alpha 90.00
_cell_angle_beta 90.063(3)
_cell_angle_gamma 90.00
_cell_formula_units_Z 4
_cell_length_a 22.224(4)
_cell_length_b 14.667(3)
_cell_length_c 16.439(3)
_cell_measurement_reflns_used 6291
_cell_measurement_temperature 173(2)
_cell_measurement_theta_max 27.06
_cell_measurement_theta_min 2.48
_cell_volume 5358.4(18)
_computing_cell_refinement 'Bruker SMART'
_computing_data_collection 'Bruker SMART'
_computing_data_reduction 'Bruker SAINT'
_computing_molecular_graphics 'Olex2 (Dolomanov et al., 2009)'
_computing_publication_material 'Olex2 (Dolomanov et al., 2009)'
_computing_structure_refinement 'ShelXL (Sheldrick, 2015)'
_computing_structure_solution 'SIR2004 (Burla et al., 2007)'
_diffrn_ambient_temperature 173(2)
_diffrn_measured_fraction_theta_full 0.999
_diffrn_measured_fraction_theta_max 0.999
_diffrn_measurement_device_type 'CCD area detector'
_diffrn_measurement_method 'phi and omega scans'
_diffrn_radiation_monochromator graphite
_diffrn_radiation_type MoK\a
_diffrn_radiation_wavelength 0.71073
_diffrn_reflns_av_R_equivalents 0.0416
_diffrn_reflns_av_unetI/netI 0.0396
_diffrn_reflns_limit_h_max 27
_diffrn_reflns_limit_h_min -27
_diffrn_reflns_limit_k_max 18
_diffrn_reflns_limit_k_min -18
_diffrn_reflns_limit_l_max 20
_diffrn_reflns_limit_l_min -20
_diffrn_reflns_number 20768
_diffrn_reflns_theta_full 26.00
_diffrn_reflns_theta_max 26.00
_diffrn_reflns_theta_min 1.66
_diffrn_source 'fine-focus sealed tube'
_exptl_absorpt_coefficient_mu 1.222
_exptl_absorpt_correction_type none
_exptl_crystal_colour red
_exptl_crystal_colour_primary red
_exptl_crystal_density_diffrn 1.292
_exptl_crystal_density_method 'not measured'
_exptl_crystal_description block
_exptl_crystal_F_000 2208
_refine_diff_density_max 0.986
_refine_diff_density_min -0.334
_refine_diff_density_rms 0.085
_refine_ls_extinction_method none
_refine_ls_goodness_of_fit_ref 1.104
_refine_ls_hydrogen_treatment constr
_refine_ls_matrix_type full
_refine_ls_number_parameters 308
_refine_ls_number_reflns 5271
_refine_ls_number_restraints 0
_refine_ls_restrained_S_all 1.104
_refine_ls_R_factor_all 0.0503
_refine_ls_R_factor_gt 0.0426
_refine_ls_shift/su_max 0.001
_refine_ls_shift/su_mean 0.000
_refine_ls_structure_factor_coef Fsqd
_refine_ls_weighting_details 'calc w=1/[\s^2^(Fo^2^)+(0.0702P)^2^+0.2506P] where P=(Fo^2^+2Fc^2^)/3'
_refine_ls_weighting_scheme calc
_refine_ls_wR_factor_gt 0.1137
_refine_ls_wR_factor_ref 0.1165
_reflns_number_gt 4477
_reflns_number_total 5271
_reflns_threshold_expression >2sigma(I)
_cod_data_source_file om6b00187_si_002.cif
_cod_data_source_block 3
_cod_original_cell_volume 5358.4(17)
_cod_database_code 4088570
_olex2_refinement_description
;
1. Fixed Uiso
 At 1.2 times of:
  All C(H) groups
 At 1.5 times of:
  All C(H,H,H) groups
2.a Ternary CH refined with riding coordinates:
 C25(H25), C28(H28), C13(H13), C16(H16)
2.b Aromatic/amide H refined with riding coordinates:
 C3(H3), C21(H21), C20(H20), C10(H10), C22(H22), C8(H8), C9(H9)
2.c Idealised Me refined as rotating group:
 C1(H1A,H1B,H1C), C17(H17A,H17B,H17C), C26(H26A,H26B,H26C), C5(H5A,H5B,H5C),
 C24(H24A,H24B,H24C), C12(H12A,H12B,H12C), C15(H15A,H15B,H15C), C27(H27A,H27B,
 H27C), C14(H14A,H14B,H14C), C29(H29A,H29B,H29C)
;
_olex2_submission_special_instructions 'No special instructions were received'

loop_
_space_group_symop_id
_space_group_symop_operation_xyz
1 'x, y, z'
2 '-x, y, -z+1/2'
3 'x+1/2, y+1/2, z'
4 '-x+1/2, y+1/2, -z+1/2'
5 '-x, -y, -z'
6 'x, -y, z-1/2'
7 '-x+1/2, -y+1/2, -z'
8 'x+1/2, -y+1/2, z-1/2'

loop_
_atom_site_label
_atom_site_type_symbol
_atom_site_fract_x
_atom_site_fract_y
_atom_site_fract_z
_atom_site_U_iso_or_equiv
_atom_site_adp_type
_atom_site_occupancy
_atom_site_calc_flag
_atom_site_refinement_flags_posn
Ge1 Ge 0.296038(11) 0.684706(17) -0.001054(15) 0.02047(11) Uani 1 d .
P1 P 0.27736(3) 0.79169(5) 0.09406(4) 0.02816(18) Uani 1 d .
N1 N 0.37983(10) 0.68049(14) -0.04433(14) 0.0240(5) Uani 1 d .
C18 C 0.41229(11) 0.76371(18) -0.06031(16) 0.0257(6) Uani 1 d .
N2 N 0.30519(9) 0.55767(14) 0.03973(13) 0.0242(5) Uani 1 d .
C4 C 0.40835(12) 0.60470(19) -0.06428(16) 0.0286(6) Uani 1 d .
C19 C 0.44866(12) 0.79903(19) 0.00085(18) 0.0306(6) Uani 1 d .
C3 C 0.38698(12) 0.51891(18) -0.04665(17) 0.0308(6) Uani 1 d .
H3 H 0.4046 0.4706 -0.0745 0.037 Uiso 1 calc R
C23 C 0.41099(13) 0.79991(18) -0.13851(18) 0.0307(6) Uani 1 d .
C7 C 0.21710(13) 0.47315(18) 0.08744(18) 0.0340(7) Uani 1 d .
C25 C 0.37499(13) 0.7602(2) -0.20683(18) 0.0380(7) Uani 1 d .
H25 H 0.3538 0.7063 -0.1863 0.046 Uiso 1 calc R
C28 C 0.45081(14) 0.7587(2) 0.08514(19) 0.0407(7) Uani 1 d .
H28 H 0.4159 0.7183 0.0907 0.049 Uiso 1 calc R
C13 C 0.34478(14) 0.5912(2) 0.20302(18) 0.0425(8) Uani 1 d .
H13 H 0.3532 0.6298 0.1557 0.051 Uiso 1 calc R
C1 C 0.34020(15) 0.39857(19) 0.0327(2) 0.0412(7) Uani 1 d .
H1A H 0.3313 0.3944 0.0897 0.062 Uiso 1 calc GR
H1B H 0.3785 0.3707 0.0221 0.062 Uiso 1 calc GR
H1C H 0.3095 0.3677 0.0022 0.062 Uiso 1 calc GR
C21 C 0.48543(14) 0.9083(2) -0.0947(2) 0.0436(8) Uani 1 d .
H21 H 0.5108 0.9569 -0.1067 0.052 Uiso 1 calc R
C16 C 0.19526(13) 0.4543(2) 0.00296(19) 0.0369(7) Uani 1 d .
H16 H 0.2258 0.4763 -0.0352 0.044 Uiso 1 calc R
C2 C 0.34224(12) 0.49715(18) 0.00788(16) 0.0275(6) Uani 1 d .
C6 C 0.26830(12) 0.52565(18) 0.10528(17) 0.0299(6) Uani 1 d .
C17 C 0.13751(14) 0.5033(2) -0.0151(2) 0.0479(8) Uani 1 d .
H17A H 0.1071 0.4841 0.0227 0.072 Uiso 1 calc GR
H17B H 0.1248 0.4894 -0.0695 0.072 Uiso 1 calc GR
H17C H 0.1437 0.5679 -0.0099 0.072 Uiso 1 calc GR
C20 C 0.48564(13) 0.8712(2) -0.0189(2) 0.0410(8) Uani 1 d .
H20 H 0.5113 0.8950 0.0204 0.049 Uiso 1 calc R
C10 C 0.25789(16) 0.4940(2) 0.2465(2) 0.0514(9) Uani 1 d .
H10 H 0.2716 0.4991 0.2998 0.062 Uiso 1 calc R
C26 C 0.32908(18) 0.8263(3) -0.2377(2) 0.0604(11) Uani 1 d .
H26A H 0.3046 0.8470 -0.1933 0.091 Uiso 1 calc GR
H26B H 0.3041 0.7968 -0.2775 0.091 Uiso 1 calc GR
H26C H 0.3490 0.8774 -0.2621 0.091 Uiso 1 calc GR
C22 C 0.44797(14) 0.8744(2) -0.1532(2) 0.0408(7) Uani 1 d .
H22 H 0.4472 0.9019 -0.2042 0.049 Uiso 1 calc R
C11 C 0.28889(13) 0.5372(2) 0.18406(17) 0.0360(7) Uani 1 d .
C5 C 0.46855(13) 0.6071(2) -0.10455(19) 0.0397(7) Uani 1 d .
H5A H 0.4634 0.6147 -0.1621 0.060 Uiso 1 calc GR
H5B H 0.4894 0.5509 -0.0941 0.060 Uiso 1 calc GR
H5C H 0.4916 0.6571 -0.0833 0.060 Uiso 1 calc GR
C24 C 0.41413(17) 0.7309(3) -0.2783(2) 0.0547(9) Uani 1 d .
H24A H 0.4340 0.7833 -0.3008 0.082 Uiso 1 calc GR
H24B H 0.3894 0.7032 -0.3193 0.082 Uiso 1 calc GR
H24C H 0.4437 0.6879 -0.2600 0.082 Uiso 1 calc GR
C8 C 0.18712(15) 0.4349(2) 0.1528(2) 0.0485(9) Uani 1 d .
H8 H 0.1520 0.4019 0.1434 0.058 Uiso 1 calc R
C12 C 0.33797(18) 0.6538(3) 0.2762(2) 0.0613(10) Uani 1 d .
H12A H 0.3045 0.6940 0.2677 0.092 Uiso 1 calc GR
H12B H 0.3740 0.6891 0.2830 0.092 Uiso 1 calc GR
H12C H 0.3311 0.6178 0.3241 0.092 Uiso 1 calc GR
C9 C 0.20754(17) 0.4441(3) 0.2301(2) 0.0599(10) Uani 1 d .
H9 H 0.1869 0.4160 0.2725 0.072 Uiso 1 calc R
C15 C 0.18561(19) 0.3530(3) -0.0128(3) 0.0667(11) Uani 1 d .
H15A H 0.2210 0.3198 0.0031 0.100 Uiso 1 calc GR
H15B H 0.1780 0.3434 -0.0697 0.100 Uiso 1 calc GR
H15C H 0.1518 0.3319 0.0182 0.100 Uiso 1 calc GR
C27 C 0.44645(19) 0.8298(3) 0.1512(2) 0.0581(10) Uani 1 d .
H27A H 0.4828 0.8652 0.1523 0.087 Uiso 1 calc GR
H27B H 0.4410 0.8003 0.2028 0.087 Uiso 1 calc GR
H27C H 0.4128 0.8691 0.1404 0.087 Uiso 1 calc GR
C14 C 0.39856(16) 0.5291(3) 0.2150(2) 0.0696(12) Uani 1 d .
H14A H 0.3914 0.4895 0.2605 0.104 Uiso 1 calc GR
H14B H 0.4338 0.5652 0.2252 0.104 Uiso 1 calc GR
H14C H 0.4045 0.4931 0.1669 0.104 Uiso 1 calc GR
C29 C 0.5064(2) 0.7016(3) 0.0978(3) 0.0809(15) Uani 1 d .
H29A H 0.5058 0.6507 0.0610 0.121 Uiso 1 calc GR
H29B H 0.5074 0.6796 0.1528 0.121 Uiso 1 calc GR
H29C H 0.5415 0.7379 0.0876 0.121 Uiso 1 calc GR

loop_
_atom_site_aniso_label
_atom_site_aniso_U_11
_atom_site_aniso_U_22
_atom_site_aniso_U_33
_atom_site_aniso_U_23
_atom_site_aniso_U_13
_atom_site_aniso_U_12
Ge1 0.02042(17) 0.01936(17) 0.02163(17) -0.00010(10) 0.00028(11) 0.00004(10)
P1 0.0285(4) 0.0294(4) 0.0266(4) -0.0067(3) -0.0049(3) 0.0049(3)
N1 0.0205(11) 0.0237(12) 0.0278(12) -0.0019(9) 0.0026(9) -0.0020(9)
C18 0.0181(13) 0.0240(14) 0.0350(15) -0.0033(11) 0.0051(11) -0.0016(10)
N2 0.0273(12) 0.0179(11) 0.0274(12) 0.0045(9) -0.0015(9) -0.0013(9)
C4 0.0244(14) 0.0327(16) 0.0286(14) -0.0032(12) 0.0006(11) 0.0015(11)
C19 0.0214(14) 0.0290(15) 0.0414(17) -0.0057(12) 0.0005(12) 0.0007(11)
C3 0.0328(15) 0.0240(14) 0.0358(15) -0.0047(12) 0.0036(12) 0.0067(12)
C23 0.0257(15) 0.0272(15) 0.0392(17) -0.0014(12) 0.0090(12) 0.0018(11)
C7 0.0342(16) 0.0216(14) 0.0461(17) 0.0084(13) 0.0086(13) 0.0014(12)
C25 0.0358(17) 0.0456(19) 0.0324(16) 0.0042(14) 0.0061(13) -0.0066(14)
C28 0.0346(17) 0.0431(19) 0.0442(18) -0.0024(14) -0.0112(14) -0.0063(14)
C13 0.0452(19) 0.051(2) 0.0313(16) 0.0087(14) -0.0086(14) 0.0056(15)
C1 0.0464(19) 0.0256(15) 0.0516(19) 0.0061(14) 0.0053(15) 0.0080(13)
C21 0.0403(18) 0.0323(17) 0.058(2) -0.0057(15) 0.0181(16) -0.0119(14)
C16 0.0338(16) 0.0256(16) 0.0514(19) -0.0043(13) 0.0051(14) -0.0031(12)
C2 0.0290(14) 0.0209(13) 0.0324(15) -0.0011(11) -0.0026(11) 0.0031(11)
C6 0.0349(15) 0.0232(14) 0.0318(15) 0.0071(12) 0.0064(12) 0.0054(12)
C17 0.0337(17) 0.0394(18) 0.070(2) 0.0010(17) -0.0099(16) -0.0038(14)
C20 0.0301(16) 0.0366(18) 0.056(2) -0.0141(15) 0.0040(14) -0.0079(13)
C10 0.062(2) 0.057(2) 0.0349(18) 0.0227(16) 0.0019(16) 0.0073(18)
C26 0.056(2) 0.079(3) 0.046(2) 0.0071(19) 0.0019(18) 0.019(2)
C22 0.0415(18) 0.0331(17) 0.0480(19) 0.0040(14) 0.0175(15) -0.0029(14)
C11 0.0414(17) 0.0348(17) 0.0318(16) 0.0106(13) 0.0003(13) 0.0074(13)
C5 0.0300(16) 0.0370(17) 0.0523(19) -0.0041(15) 0.0105(14) 0.0012(13)
C24 0.056(2) 0.062(2) 0.046(2) -0.0176(18) 0.0094(17) -0.0046(19)
C8 0.047(2) 0.0395(19) 0.059(2) 0.0160(16) 0.0116(17) -0.0063(15)
C12 0.064(3) 0.072(3) 0.048(2) -0.0091(19) -0.0152(19) 0.010(2)
C9 0.063(2) 0.059(2) 0.058(2) 0.0316(19) 0.0164(19) 0.001(2)
C15 0.070(3) 0.035(2) 0.095(3) -0.018(2) -0.009(2) 0.0019(19)
C27 0.067(3) 0.069(3) 0.039(2) -0.0049(17) -0.0085(18) 0.008(2)
C14 0.051(2) 0.092(3) 0.066(3) -0.015(2) -0.013(2) 0.021(2)
C29 0.091(4) 0.079(3) 0.073(3) -0.001(2) -0.023(3) 0.042(3)

loop_
_atom_type_symbol
_atom_type_description
_atom_type_scat_dispersion_real
_atom_type_scat_dispersion_imag
_atom_type_scat_source
C C 0.0033 0.0016 'International Tables Vol C Tables 4.2.6.8 and 6.1.1.4'
H H 0.0000 0.0000 'International Tables Vol C Tables 4.2.6.8 and 6.1.1.4'
N N 0.0061 0.0033 'International Tables Vol C Tables 4.2.6.8 and 6.1.1.4'
P P 0.1023 0.0942 'International Tables Vol C Tables 4.2.6.8 and 6.1.1.4'
Ge Ge 0.1547 1.8001 'International Tables Vol C Tables 4.2.6.8 and 6.1.1.4'

loop_
_geom_angle_atom_site_label_1
_geom_angle_atom_site_label_2
_geom_angle_atom_site_label_3
_geom_angle
_geom_angle_site_symmetry_1
_geom_angle_site_symmetry_3
P1 Ge1 Ge1 51.74(2) . 7_565
P1 Ge1 Ge1 51.51(2) 7_565 7_565
P1 Ge1 P1 103.25(3) . 7_565
N1 Ge1 Ge1 135.01(6) . 7_565
N1 Ge1 P1 116.21(6) . .
N1 Ge1 P1 115.88(7) . 7_565
N2 Ge1 Ge1 135.22(6) . 7_565
N2 Ge1 P1 116.39(6) . 7_565
N2 Ge1 P1 115.90(7) . .
N2 Ge1 N1 89.77(9) . .
Ge1 P1 Ge1 76.75(3) . 7_565
C18 N1 Ge1 120.39(16) . .
C4 N1 Ge1 124.25(18) . .
C4 N1 C18 115.3(2) . .
C19 C18 N1 118.3(2) . .
C19 C18 C23 122.5(3) . .
C23 C18 N1 118.8(2) . .
C2 N2 Ge1 124.03(18) . .
C2 N2 C6 115.8(2) . .
C6 N2 Ge1 120.09(17) . .
N1 C4 C3 123.5(2) . .
N1 C4 C5 121.4(3) . .
C3 C4 C5 115.1(2) . .
C18 C19 C28 122.5(3) . .
C20 C19 C18 117.5(3) . .
C20 C19 C28 120.0(3) . .
C4 C3 C2 126.8(3) . .
C18 C23 C25 123.8(3) . .
C22 C23 C18 116.7(3) . .
C22 C23 C25 119.4(3) . .
C6 C7 C16 123.8(3) . .
C8 C7 C16 119.3(3) . .
C8 C7 C6 116.8(3) . .
C23 C25 C24 112.5(3) . .
C26 C25 C23 111.5(3) . .
C26 C25 C24 108.1(3) . .
C19 C28 C27 112.9(3) . .
C19 C28 C29 111.7(3) . .
C27 C28 C29 109.8(3) . .
C11 C13 C12 113.5(3) . .
C11 C13 C14 111.1(3) . .
C14 C13 C12 109.8(3) . .
C20 C21 C22 120.1(3) . .
C7 C16 C17 111.8(3) . .
C7 C16 C15 112.6(3) . .
C17 C16 C15 108.3(3) . .
N2 C2 C3 123.6(2) . .
N2 C2 C1 121.4(3) . .
C3 C2 C1 114.9(2) . .
C7 C6 N2 119.1(2) . .
C11 C6 N2 118.3(2) . .
C11 C6 C7 122.0(3) . .
C21 C20 C19 121.5(3) . .
C9 C10 C11 120.4(3) . .
C21 C22 C23 121.6(3) . .
C6 C11 C13 122.0(3) . .
C6 C11 C10 118.2(3) . .
C10 C11 C13 119.8(3) . .
C9 C8 C7 121.7(3) . .
C8 C9 C10 120.9(3) . .

loop_
_geom_bond_atom_site_label_1
_geom_bond_atom_site_label_2
_geom_bond_distance
_geom_bond_site_symmetry_2
Ge1 Ge1 2.8030(6) 7_565
Ge1 P1 2.2611(8) 7_565
Ge1 P1 2.2540(8) .
Ge1 N1 1.995(2) .
Ge1 N2 1.991(2) .
P1 Ge1 2.2611(8) 7_565
N1 C18 1.442(3) .
N1 C4 1.321(3) .
C18 C19 1.390(4) .
C18 C23 1.391(4) .
N2 C2 1.319(3) .
N2 C6 1.434(3) .
C4 C3 1.376(4) .
C4 C5 1.494(4) .
C19 C28 1.507(4) .
C19 C20 1.379(4) .
C3 C2 1.377(4) .
C23 C25 1.496(4) .
C23 C22 1.388(4) .
C7 C16 1.496(4) .
C7 C6 1.405(4) .
C7 C8 1.384(4) .
C25 C26 1.495(5) .
C25 C24 1.525(4) .
C28 C27 1.508(4) .
C28 C29 1.508(5) .
C13 C11 1.506(4) .
C13 C12 1.521(5) .
C13 C14 1.516(4) .
C1 C2 1.503(4) .
C21 C20 1.359(4) .
C21 C22 1.365(4) .
C16 C17 1.501(4) .
C16 C15 1.524(4) .
C6 C11 1.383(4) .
C10 C11 1.389(4) .
C10 C9 1.364(5) .
C8 C9 1.356(5) .
